data_4317616
loop_
_publ_author_name
'Robert Podgajny'
'C\'edric Desplanches'
'Barbara Sieklucka'
'Roberta Sessoli'
'Vincent Villar'
'Carley Paulsen'
'Wolfgang Wernsdorfer'
'Yves Dromz\'ee'
'Michel Verdaguer'

_publ_section_title
;
 Pentanuclear Octacyanotungstate(V)-Based Molecule with a High Spin Ground
 State S=13/2
;
_journal_name_full 'Inorganic Chemistry'
_journal_page_first 1323
_journal_page_last 1327
_journal_paper_doi 10.1021/ic010679n
_journal_volume 41
_journal_year 2002
_chemical_compound_source ?
_chemical_formula_moiety 'C76 H31 W2 Mn3 N28 O9'
_chemical_formula_sum 'C76 H31 Mn3 N28 O9 W2'
_chemical_formula_weight 2044
_chemical_name_systematic ?
_space_group_IT_number 15
_symmetry_cell_setting monoclinic
_symmetry_space_group_name_Hall '-C 2yc'
_symmetry_space_group_name_H-M 'C 1 2/c 1'
_atom_sites_solution_hydrogens geome
_atom_sites_solution_primary direct
_audit_creation_date 00-07-21
_audit_creation_method CRYSTALS
_cell_angle_alpha 90
_cell_angle_beta 95.21(1)
_cell_angle_gamma 90
_cell_formula_units_Z 4
_cell_length_a 31.161(4)
_cell_length_b 11.247(4)
_cell_length_c 24.507(4)
_cell_measurement_reflns_used 25
_cell_measurement_temperature 22
_cell_measurement_theta_max 15
_cell_measurement_theta_min 14
_cell_volume 8553(4)
_computing_cell_refinement 'CAD-4 software (Enraf-Nonius, 1989)'
_computing_data_collection 'CAD-4 software (Enraf-Nonius, 1989)'
_computing_data_reduction
;

RC93 (Watkin, D.J., Prout, C.K., Lilley, P.M.deQ. 1994)

;
_computing_molecular_graphics
;

CAMERON (Watkin, Prout & Pearce,  1996)

;
_computing_publication_material
;

CRYSTALS Issue 10 (Watkin, Prout, Carruthers & Betteridge, 1996)

;
_computing_structure_refinement
;

CRYSTALS Issue 10 (Watkin, Prout, Carruthers & Betteridge, 1996)

;
_diffrn_ambient_temperature 22
_diffrn_measurement_device '  Enraf-nonius CAD4 '
_diffrn_measurement_method 2\q/\w
_diffrn_radiation_monochromator graphite
_diffrn_radiation_type 'Mo K\a'
_diffrn_radiation_wavelength 0.71069
_diffrn_reflns_av_R_equivalents 0.03
_diffrn_reflns_limit_h_max 41
_diffrn_reflns_limit_h_min 0
_diffrn_reflns_limit_k_max 14
_diffrn_reflns_limit_k_min 0
_diffrn_reflns_limit_l_max 32
_diffrn_reflns_limit_l_min -32
_diffrn_reflns_number 11809
_diffrn_reflns_theta_max 28
_diffrn_reflns_theta_min 1.5
_diffrn_standards_decay_% 8.45
_diffrn_standards_interval_count 200
_diffrn_standards_interval_time 3600
_diffrn_standards_number 2
_exptl_absorpt_coefficient_mu 3.22
_exptl_absorpt_correction_T_max 1.00
_exptl_absorpt_correction_T_min 0.68
_exptl_absorpt_correction_type empirical
_exptl_absorpt_process_details '\y scan'
_exptl_crystal_colour ' gold '
_exptl_crystal_density_diffrn 1.59
_exptl_crystal_description ' box '
_exptl_crystal_F_000 3972.15
_exptl_crystal_size_max 0.8
_exptl_crystal_size_mid 0.2
_exptl_crystal_size_min 0.1
_refine_diff_density_max 5.99
_refine_diff_density_min -3.86
_refine_ls_extinction_method None
_refine_ls_goodness_of_fit_obs 0.9772
_refine_ls_hydrogen_treatment
;

H atoms placed geometrically after each cycle

;
_refine_ls_matrix_type full
_refine_ls_number_parameters 535
_refine_ls_number_reflns 7267
_refine_ls_R_factor_obs 0.0509
_refine_ls_shift/esd_max 0.475458
_refine_ls_structure_factor_coef F
_refine_ls_weighting_scheme
;

Chebychev polynomial (Carruthers & Watkin, 1979)

;
_refine_ls_wR_factor_obs 0.0633
_reflns_limit_h_max 40
_reflns_limit_h_min -41
_reflns_limit_k_max 14
_reflns_limit_k_min 0
_reflns_limit_l_max 32
_reflns_limit_l_min 0
_reflns_number_observed 7267
_reflns_number_total 10297
_reflns_observed_criterion >3.00\s(I)
_cod_data_source_file ic010679n.cif
_cod_data_source_block CRYSTALS_cif
_cod_depositor_comments
;
The following automatic conversions were performed:

'_exptl_absorpt_correction_type' value 'EMPIRICAL' changed to
'empirical' according to the built-in table from CIF Core dictionary
named 'cif_core.dic' version 2.4.1 from 2010-06-29.

Automatic conversion script
Id: cif_fix_values 1646 2011-03-28 12:23:43Z adriana 

The following automatic conversions were performed:

'_atom_sites_solution_primary' value 'Direct_Methods' was changed to
'direct'.

Automatic conversion script
Id: cif_fix_values 6452 2018-10-05 10:23:21Z andrius 
;
_cod_original_cell_volume 8553(3)
_cod_original_sg_symbol_H-M 'C 1 2/c 1 '
_cod_original_formula_sum ' C76 H31 W2 Mn3 N28 O9 '
_cod_database_code 4317616

loop_
_symmetry_equiv_pos_as_xyz
x,y,z
-x,-y,-z
x+1/2,y+1/2,z
-x+1/2,-y+1/2,-z
-x,y,-z+1/2
x,-y,z+1/2
-x+1/2,y+1/2,-z+1/2
x+1/2,-y+1/2,z+1/2

loop_
_atom_site_aniso_label
_atom_site_aniso_U_11
_atom_site_aniso_U_22
_atom_site_aniso_U_33
_atom_site_aniso_U_23
_atom_site_aniso_U_13
_atom_site_aniso_U_12
W1 0.0362(1) 0.0367(1) 0.0353(1) 0.0003(1) 0.00390(8) -0.00225(9)
MN1 0.0383(5) 0.0482(5) 0.0484(6) 0.0085(4) 0.0029(4) -0.0028(4)
MN2 0.0474(7) 0.0445(7) 0.0358(7) 0.0000 0.0020(6) 0.0000
C1 0.048(4) 0.063(4) 0.043(4) -0.010(3) 0.005(3) -0.003(3)
C2 0.067(5) 0.045(4) 0.073(5) -0.018(4) 0.035(4) -0.003(3)
C3 0.048(4) 0.073(5) 0.061(5) -0.022(4) 0.005(3) -0.004(4)
C4 0.045(3) 0.043(3) 0.046(4) 0.003(3) 0.002(3) -0.002(3)
C5 0.049(3) 0.045(4) 0.045(3) 0.010(3) 0.014(3) -0.003(3)
C6 0.095(6) 0.048(4) 0.056(5) 0.014(4) -0.016(4) -0.003(4)
C7 0.052(3) 0.033(3) 0.041(3) 0.005(3) 0.003(3) -0.006(2)
C8 0.045(3) 0.046(4) 0.051(4) -0.002(3) 0.001(3) -0.008(3)
C11 0.079(6) 0.101(8) 0.069(6) -0.025(6) -0.005(5) -0.019(5)
C12 0.080(7) 0.13(1) 0.11(1) -0.045(8) -0.023(7) -0.023(7)
C13 0.056(6) 0.101(9) 0.17(1) -0.034(9) -0.020(7) -0.016(6)
C14 0.044(4) 0.079(6) 0.14(1) -0.001(6) -0.004(5) -0.019(4)
C15 0.039(3) 0.063(5) 0.073(5) 0.010(4) -0.006(3) -0.004(3)
C16 0.034(3) 0.071(5) 0.073(5) 0.016(4) 0.000(3) -0.000(3)
C17 0.050(5) 0.094(7) 0.113(9) 0.003(6) 0.022(5) -0.005(5)
C18 0.072(6) 0.117(9) 0.091(8) -0.024(7) 0.023(6) -0.001(6)
C19 0.064(5) 0.098(7) 0.097(8) -0.023(6) 0.010(5) 0.008(5)
C20 0.051(4) 0.074(6) 0.091(7) -0.006(5) 0.004(4) 0.004(4)
C21 0.072(5) 0.067(5) 0.062(5) 0.001(4) 0.009(4) 0.011(4)
C22 0.079(6) 0.092(7) 0.068(6) 0.001(5) 0.009(5) 0.027(5)
C23 0.097(8) 0.106(8) 0.073(7) -0.004(6) 0.020(6) 0.034(6)
C24 0.090(7) 0.120(9) 0.051(5) 0.013(5) 0.014(5) 0.016(6)
C25 0.052(4) 0.072(5) 0.049(4) -0.000(4) 0.001(3) -0.001(3)
C26 0.062(5) 0.080(6) 0.050(4) 0.011(4) 0.000(4) -0.008(4)
C27 0.14(1) 0.101(9) 0.058(6) 0.024(6) 0.022(6) 0.026(7)
C28 0.14(1) 0.103(9) 0.081(8) 0.037(7) 0.002(8) 0.008(8)
C29 0.092(8) 0.101(9) 0.106(9) 0.036(7) -0.006(7) 0.024(6)
C30 0.063(5) 0.085(7) 0.099(8) 0.029(6) 0.009(5) 0.017(5)
C31 0.075(6) 0.092(7) 0.051(5) -0.010(4) 0.015(4) -0.001(5)
C32 0.099(8) 0.13(1) 0.051(5) -0.013(6) 0.025(5) 0.013(7)
C33 0.11(1) 0.15(1) 0.083(8) 0.009(8) 0.055(8) -0.017(9)
C34 0.106(8) 0.094(8) 0.074(7) -0.001(6) 0.036(6) -0.019(6)
C35 0.055(4) 0.064(5) 0.062(5) 0.008(4) 0.011(4) 0.001(3)
C36 0.059(4) 0.056(4) 0.054(4) 0.000(3) 0.002(3) -0.005(3)
C37 0.078(7) 0.081(7) 0.101(9) 0.002(6) 0.010(6) -0.021(5)
C38 0.084(7) 0.080(7) 0.106(9) -0.020(6) -0.013(6) -0.019(6)
C39 0.075(6) 0.074(6) 0.072(6) -0.018(5) -0.014(5) -0.002(5)
C40 0.077(5) 0.058(5) 0.056(5) -0.008(4) -0.009(4) 0.006(4)
N1 0.063(4) 0.118(7) 0.062(5) -0.005(5) -0.008(4) -0.009(5)
N2 0.089(6) 0.082(6) 0.17(1) 0.004(6) 0.067(7) 0.021(5)
N3 0.083(5) 0.088(6) 0.089(6) 0.004(5) 0.032(5) -0.038(5)
N4 0.050(3) 0.051(3) 0.057(4) 0.013(3) 0.004(3) -0.000(3)
N5 0.057(4) 0.051(4) 0.076(5) 0.002(3) 0.019(3) -0.008(3)
N6 0.17(1) 0.058(5) 0.064(5) -0.006(4) -0.034(6) -0.003(5)
N7 0.062(4) 0.049(3) 0.051(4) 0.005(3) -0.003(3) 0.004(3)
N8 0.073(4) 0.048(4) 0.079(5) -0.018(3) 0.014(4) -0.006(3)
N11 0.051(4) 0.074(5) 0.071(5) 0.001(4) -0.005(3) -0.013(3)
N12 0.037(3) 0.055(3) 0.072(4) 0.004(3) 0.001(3) -0.002(2)
N21 0.056(4) 0.068(4) 0.062(4) 0.023(3) 0.005(3) 0.004(3)
N22 0.054(3) 0.054(3) 0.047(3) 0.005(3) 0.003(3) -0.003(3)
N31 0.059(4) 0.063(4) 0.052(4) -0.003(3) 0.009(3) -0.001(3)
N32 0.057(3) 0.047(3) 0.051(4) -0.005(3) 0.002(3) 0.003(3)
O1 0.046(3) 0.044(3) 0.068(3) -0.007(2) 0.010(2) -0.006(2)
O2 0.19(1) 0.16(1) 0.30(2) -0.03(1) 0.04(1) -0.01(1)

loop_
_atom_site_label
_atom_site_fract_x
_atom_site_fract_y
_atom_site_fract_z
_atom_site_U_iso_or_equiv
_atom_site_occupancy
_atom_site_thermal_displace_type
W1 0.398277(7) 0.23450(2) 0.10528(1) 0.0359 1.0000 Uani
MN1 0.38438(3) 0.63158(9) -0.02433(4) 0.0442 1.0000 Uani
MN2 0.5000 -0.0336(1) 0.2500 0.0423 1.0000 Uani
C1 0.3554(2) 0.2041(7) 0.0332(3) 0.0504 1.0000 Uani
C2 0.3413(3) 0.3289(7) 0.1234(4) 0.0529 1.0000 Uani
C3 0.3571(2) 0.1146(8) 0.1452(3) 0.0573 1.0000 Uani
C4 0.3981(2) 0.4027(6) 0.0615(3) 0.0447 1.0000 Uani
C5 0.4592(2) 0.2536(6) 0.0695(3) 0.0440 1.0000 Uani
C6 0.4207(3) 0.3601(7) 0.1665(4) 0.0612 1.0000 Uani
C7 0.4405(2) 0.1478(5) 0.1673(3) 0.0407 1.0000 Uani
C8 0.4137(2) 0.0603(6) 0.0730(3) 0.0467 1.0000 Uani
C11 0.3240(3) 0.449(1) -0.0971(4) 0.0782 1.0000 Uani
C12 0.2902(4) 0.374(1) -0.1085(6) 0.0943 1.0000 Uani
C13 0.2585(3) 0.371(1) -0.0760(7) 0.0923 1.0000 Uani
C14 0.2591(3) 0.449(1) -0.0319(5) 0.0750 1.0000 Uani
C15 0.2937(2) 0.5268(7) -0.0226(4) 0.0558 1.0000 Uani
C16 0.2957(2) 0.6192(8) 0.0198(4) 0.0554 1.0000 Uani
C17 0.2647(3) 0.632(1) 0.0570(5) 0.0790 1.0000 Uani
C18 0.2669(4) 0.724(1) 0.0928(5) 0.0874 1.0000 Uani
C19 0.2998(3) 0.806(1) 0.0919(5) 0.0820 1.0000 Uani
C20 0.3299(3) 0.7866(9) 0.0559(5) 0.0701 1.0000 Uani
C21 0.4562(3) 0.4584(8) -0.0644(4) 0.0662 1.0000 Uani
C22 0.4844(3) 0.411(1) -0.0986(4) 0.0759 1.0000 Uani
C23 0.4852(4) 0.458(1) -0.1498(5) 0.0856 1.0000 Uani
C24 0.4584(4) 0.553(1) -0.1652(4) 0.0801 1.0000 Uani
C25 0.4319(2) 0.5994(8) -0.1289(3) 0.0571 1.0000 Uani
C26 0.4041(3) 0.7041(9) -0.1408(3) 0.0621 1.0000 Uani
C27 0.4019(5) 0.763(1) -0.1903(5) 0.0887 1.0000 Uani
C28 0.3758(5) 0.861(1) -0.1981(5) 0.0986 1.0000 Uani
C29 0.3506(4) 0.896(1) -0.1599(6) 0.0930 1.0000 Uani
C30 0.3538(3) 0.834(1) -0.1097(5) 0.0770 1.0000 Uani
C31 0.4686(3) -0.0195(9) 0.3726(4) 0.0689 1.0000 Uani
C32 0.4458(4) -0.051(1) 0.4156(4) 0.0822 1.0000 Uani
C33 0.4134(5) -0.131(1) 0.4075(5) 0.0975 1.0000 Uani
C34 0.4040(4) -0.182(1) 0.3563(5) 0.0838 1.0000 Uani
C35 0.4285(3) -0.1503(8) 0.3147(4) 0.0590 1.0000 Uani
C36 0.4209(3) -0.2003(7) 0.2585(3) 0.0565 1.0000 Uani
C37 0.3875(4) -0.279(1) 0.2430(5) 0.0840 1.0000 Uani
C38 0.3836(4) -0.323(1) 0.1899(6) 0.0852 1.0000 Uani
C39 0.4110(3) -0.2903(9) 0.1542(4) 0.0714 1.0000 Uani
C40 0.4430(3) -0.2114(8) 0.1715(4) 0.0626 1.0000 Uani
N1 0.3329(3) 0.1815(9) -0.0052(3) 0.0767 1.0000 Uani
N2 0.3108(3) 0.3817(9) 0.1323(5) 0.0934 1.0000 Uani
N3 0.3361(3) 0.0497(8) 0.1677(4) 0.0754 1.0000 Uani
N4 0.3982(2) 0.4904(5) 0.0382(3) 0.0515 1.0000 Uani
N5 0.4904(2) 0.2552(5) 0.0488(3) 0.0583 1.0000 Uani
N6 0.4320(4) 0.4256(7) 0.2012(4) 0.0831 1.0000 Uani
N7 0.4621(2) 0.0997(6) 0.2015(3) 0.0533 1.0000 Uani
N8 0.4225(2) -0.0299(6) 0.0553(3) 0.0622 1.0000 Uani
N11 0.3264(2) 0.5237(7) -0.0551(3) 0.0634 1.0000 Uani
N12 0.3287(2) 0.6983(6) 0.0196(3) 0.0526 1.0000 Uani
N21 0.3800(2) 0.7401(6) -0.1019(3) 0.0592 1.0000 Uani
N22 0.4301(2) 0.5511(6) -0.0785(2) 0.0515 1.0000 Uani
N31 0.4602(2) -0.0686(6) 0.3222(3) 0.0573 1.0000 Uani
N32 0.4485(2) -0.1682(5) 0.2224(3) 0.0513 1.0000 Uani
O1 0.4360(2) 0.7474(4) 0.0120(2) 0.0507 1.0000 Uani
O2 0.2126(5) 0.415(1) 0.1071(8) 0.2088 1.0000 Uani
H111 0.3504 0.4473 -0.1218 0.113(8) 1.0000 Uiso
H121 0.2891 0.3190 -0.1430 0.113(8) 1.0000 Uiso
H131 0.2327 0.3130 -0.0810 0.113(8) 1.0000 Uiso
H141 0.2353 0.4487 -0.0057 0.113(8) 1.0000 Uiso
H171 0.2403 0.5721 0.0566 0.113(8) 1.0000 Uiso
H181 0.2442 0.7364 0.1198 0.113(8) 1.0000 Uiso
H191 0.3022 0.8752 0.1189 0.113(8) 1.0000 Uiso
H201 0.3553 0.8449 0.0564 0.113(8) 1.0000 Uiso
H211 0.4563 0.4245 -0.0260 0.113(8) 1.0000 Uiso
H221 0.5040 0.3433 -0.0871 0.113(8) 1.0000 Uiso
H231 0.5053 0.4243 -0.1769 0.113(8) 1.0000 Uiso
H241 0.4588 0.5888 -0.2036 0.113(8) 1.0000 Uiso
H271 0.4211 0.7339 -0.2206 0.113(8) 1.0000 Uiso
H281 0.3742 0.9014 -0.2364 0.113(8) 1.0000 Uiso
H291 0.3302 0.9650 -0.1679 0.113(8) 1.0000 Uiso
H301 0.3361 0.8586 -0.0791 0.113(8) 1.0000 Uiso
H311 0.4922 0.0415 0.3773 0.113(8) 1.0000 Uiso
H321 0.4529 -0.0139 0.4529 0.113(8) 1.0000 Uiso
H331 0.3968 -0.1550 0.4398 0.113(8) 1.0000 Uiso
H341 0.3792 -0.2419 0.3496 0.113(8) 1.0000 Uiso
H371 0.3656 -0.2986 0.2722 0.113(8) 1.0000 Uiso
H381 0.3598 -0.3803 0.1794 0.113(8) 1.0000 Uiso
H391 0.4084 -0.3193 0.1149 0.113(8) 1.0000 Uiso
H401 0.4645 -0.1846 0.1446 0.113(8) 1.0000 Uiso
O101 0.7305(9) 0.968(3) 0.272(1) 0.19(1) 0.5000 Uiso
O102 0.758(1) 0.715(3) 0.255(1) 0.22(1) 0.5000 Uiso
O201 0.6633(8) 0.473(2) 0.225(1) 0.174(9) 0.5000 Uiso
O202 0.7960(9) 0.377(3) 0.250(1) 0.20(1) 0.5000 Uiso
O203 0.723(1) 0.569(3) 0.277(1) 0.22(1) 0.5000 Uiso

loop_
_atom_type_symbol
_atom_type_scat_dispersion_real
_atom_type_scat_dispersion_imag
_atom_type_scat_Cromer_Mann_a1
_atom_type_scat_Cromer_Mann_b1
_atom_type_scat_Cromer_Mann_a2
_atom_type_scat_Cromer_Mann_b2
_atom_type_scat_Cromer_Mann_a3
_atom_type_scat_Cromer_Mann_b3
_atom_type_scat_Cromer_Mann_a4
_atom_type_scat_Cromer_Mann_b4
_atom_type_scat_Cromer_Mann_c
_atom_type_scat_source
'W   ' -1.4210 6.8720 29.0818 1.7203 15.4300 9.2259 14.4327 0.3217 5.1198 57.0560 9.8875 International_Tables_Vol_IV_Table_2.2B
'Mn  ' 0.2950 0.7290 11.2819 5.3409 7.3573 0.3432 3.0193 17.8674 2.2441 83.7543 1.0896 International_Tables_Vol_IV_Table_2.2B
'C   ' 0.0020 0.0020 2.3100 20.8439 1.0200 10.2075 1.5886 0.5687 0.8650 51.6512 0.2156 International_Tables_Vol_IV_Table_2.2B
'H   ' 0.0000 0.0000 0.4930 10.5109 0.3229 26.1257 0.1402 3.1424 0.0408 57.7997 0.0030 International_Tables_Vol_IV_Table_2.2B
'N   ' 0.0040 0.0030 12.2126 0.0057 3.1322 9.8933 2.0125 28.9975 1.1663 0.5826 -11.5290 International_Tables_Vol_IV_Table_2.2B
'O   ' 0.0080 0.0060 3.0485 13.2771 2.2868 5.7011 1.5463 0.3239 0.8670 32.9089 0.2508 International_Tables_Vol_IV_Table_2.2B

loop_
_geom_angle_atom_site_label_1
_geom_angle_site_symmetry_1
_geom_angle_atom_site_label_2
_geom_angle_site_symmetry_2
_geom_angle_atom_site_label_3
_geom_angle_site_symmetry_3
_geom_angle
_geom_angle_publ_flag
C1 . W1 . C2 . 77.5(3) no
C1 . W1 . C3 . 85.5(3) no
C2 . W1 . C3 . 71.2(3) no
C1 . W1 . C4 . 76.0(3) no
C2 . W1 . C4 . 72.9(3) no
C3 . W1 . C4 . 142.4(3) no
C1 . W1 . C5 . 100.7(3) no
C2 . W1 . C5 . 143.4(3) no
C3 . W1 . C5 . 145.4(3) no
C4 . W1 . C5 . 71.3(2) no
C1 . W1 . C6 . 145.6(3) no
C2 . W1 . C6 . 75.6(4) no
C3 . W1 . C6 . 105.4(3) no
C4 . W1 . C6 . 75.9(3) no
C5 . W1 . C6 . 88.7(3) no
C1 . W1 . C7 . 143.7(3) no
C2 . W1 . C7 . 122.8(3) no
C3 . W1 . C7 . 75.4(3) no
C4 . W1 . C7 . 135.8(2) no
C5 . W1 . C7 . 80.1(3) no
C1 . W1 . C8 . 72.5(3) no
C2 . W1 . C8 . 137.0(3) no
C3 . W1 . C8 . 76.3(3) no
C4 . W1 . C8 . 126.4(3) no
C5 . W1 . C8 . 73.3(2) no
C6 . W1 . C7 . 70.3(3) no
C6 . W1 . C8 . 141.4(3) no
C7 . W1 . C8 . 73.1(3) no
N4 . MN1 . N11 . 86.8(3) no
N4 . MN1 . N12 . 91.0(2) no
N11 . MN1 . N12 . 73.1(3) no
N4 . MN1 . N21 . 164.2(3) no
N11 . MN1 . N21 . 91.4(3) no
N12 . MN1 . N21 . 103.4(3) no
N4 . MN1 . N22 . 91.5(2) no
N11 . MN1 . N22 . 96.8(3) no
N12 . MN1 . N22 . 169.5(2) no
N21 . MN1 . N22 . 73.1(2) no
N4 . MN1 . O1 . 93.1(2) no
N11 . MN1 . O1 . 173.2(2) no
N12 . MN1 . O1 . 100.1(2) no
N21 . MN1 . O1 . 90.5(2) no
N22 . MN1 . O1 . 89.9(2) no
N7 . MN2 . N7 5_655 93.7(3) no
N7 . MN2 . N31 . 103.5(2) no
N7 5_655 MN2 . N31 . 90.1(2) no
N7 . MN2 . N31 5_655 90.1(2) no
N7 5_655 MN2 . N31 5_655 103.5(2) no
N31 . MN2 . N31 5_655 160.1(4) no
N7 . MN2 . N32 . 87.9(2) no
N7 5_655 MN2 . N32 . 162.2(2) no
N31 . MN2 . N32 . 72.3(2) no
N31 5_655 MN2 . N32 . 94.2(2) no
N7 . MN2 . N32 5_655 162.2(2) no
N7 5_655 MN2 . N32 5_655 87.9(2) no
N31 . MN2 . N32 5_655 94.2(2) no
N31 5_655 MN2 . N32 5_655 72.3(2) no
N32 . MN2 . N32 5_655 96.1(3) no
W1 . C1 . N1 . 176.4(8) no
W1 . C2 . N2 . 178.4(8) no
W1 . C3 . N3 . 178.1(8) no
W1 . C4 . N4 . 179.3(6) no
W1 . C5 . N5 . 174.6(6) no
W1 . C6 . N6 . 177.4(9) no
W1 . C7 . N7 . 177.7(6) no
W1 . C8 . N8 . 178.4(6) no
C12 . C11 . N11 . 122.6(11) no
C12 . C11 . H111 . 119.6(11) no
N11 . C11 . H111 . 117.7(9) no
C11 . C12 . C13 . 119.9(12) no
C11 . C12 . H121 . 120.3(14) no
C13 . C12 . H121 . 119.8(12) no
C12 . C13 . C14 . 119.6(10) no
C12 . C13 . H131 . 123.9(14) no
C14 . C13 . H131 . 116.5(13) no
C13 . C14 . C15 . 118.7(10) no
C13 . C14 . H141 . 121.9(9) no
C15 . C14 . H141 . 119.4(11) no
C14 . C15 . C16 . 122.9(9) no
C14 . C15 . N11 . 120.1(9) no
C16 . C15 . N11 . 116.9(7) no
C15 . C16 . C17 . 123.5(8) no
C15 . C16 . N12 . 116.2(7) no
C17 . C16 . N12 . 120.2(9) no
C16 . C17 . C18 . 120.5(10) no
C16 . C17 . H171 . 119.0(11) no
C18 . C17 . H171 . 120.5(10) no
C17 . C18 . C19 . 119.6(10) no
C17 . C18 . H181 . 121.6(12) no
C19 . C18 . H181 . 118.8(12) no
C18 . C19 . C20 . 117.3(10) no
C18 . C19 . H191 . 120.6(11) no
C20 . C19 . H191 . 122.0(11) no
C19 . C20 . N12 . 125.0(9) no
C19 . C20 . H201 . 117.6(10) no
N12 . C20 . H201 . 117.4(9) no
C22 . C21 . N22 . 123.2(9) no
C22 . C21 . H211 . 118.1(9) no
N22 . C21 . H211 . 118.7(8) no
C21 . C22 . C23 . 118.4(9) no
C21 . C22 . H221 . 122.1(10) no
C23 . C22 . H221 . 119.5(9) no
C22 . C23 . C24 . 119.3(9) no
C22 . C23 . H231 . 120.9(11) no
C24 . C23 . H231 . 119.8(11) no
C23 . C24 . C25 . 120.1(9) no
C23 . C24 . H241 . 119.8(10) no
C25 . C24 . H241 . 120.1(11) no
C24 . C25 . C26 . 123.7(8) no
C24 . C25 . N22 . 121.1(8) no
C26 . C25 . N22 . 115.2(7) no
C25 . C26 . C27 . 122.7(9) no
C25 . C26 . N21 . 117.6(7) no
C27 . C26 . N21 . 119.7(10) no
C26 . C27 . C28 . 119.4(11) no
C26 . C27 . H271 . 118.8(11) no
C28 . C27 . H271 . 121.8(11) no
C27 . C28 . C29 . 121.0(11) no
C27 . C28 . H281 . 116.9(14) no
C29 . C28 . H281 . 121.7(14) no
C28 . C29 . C30 . 118.0(11) no
C28 . C29 . H291 . 119.0(13) no
C30 . C29 . H291 . 122.9(14) no
C29 . C30 . N21 . 120.6(10) no
C29 . C30 . H301 . 120.8(10) no
N21 . C30 . H301 . 118.6(9) no
C32 . C31 . N31 . 121.6(10) no
C32 . C31 . H311 . 121.1(9) no
N31 . C31 . H311 . 117.3(8) no
C31 . C32 . C33 . 119.5(10) no
C31 . C32 . H321 . 119.9(13) no
C33 . C32 . H321 . 120.6(11) no
C32 . C33 . C34 . 120.1(10) no
C32 . C33 . H331 . 119.1(14) no
C34 . C33 . H331 . 120.8(14) no
C33 . C34 . C35 . 118.6(10) no
C33 . C34 . H341 . 120.7(10) no
C35 . C34 . H341 . 120.6(11) no
C34 . C35 . C36 . 122.4(9) no
C34 . C35 . N31 . 121.6(9) no
C36 . C35 . N31 . 115.9(7) no
C35 . C36 . C37 . 123.1(9) no
C35 . C36 . N32 . 116.9(7) no
C37 . C36 . N32 . 120.0(8) no
C36 . C37 . C38 . 119.0(10) no
C36 . C37 . H371 . 117.5(11) no
C38 . C37 . H371 . 123.4(11) no
C37 . C38 . C39 . 120.5(9) no
C37 . C38 . H381 . 118.2(13) no
C39 . C38 . H381 . 121.3(12) no
C38 . C39 . C40 . 118.0(9) no
C38 . C39 . H391 . 122.2(10) no
C40 . C39 . H391 . 119.7(11) no
C39 . C40 . N32 . 123.6(9) no
C39 . C40 . H401 . 119.2(9) no
N32 . C40 . H401 . 117.3(8) no
MN1 . N4 . C4 . 162.7(6) no
MN2 . N7 . C7 . 163.7(6) no
MN1 . N11 . C11 . 126.0(6) no
MN1 . N11 . C15 . 114.5(6) no
C11 . N11 . C15 . 119.0(8) no
MN1 . N12 . C16 . 113.6(5) no
MN1 . N12 . C20 . 126.3(5) no
C16 . N12 . C20 . 117.4(7) no
MN1 . N21 . C26 . 116.4(6) no
MN1 . N21 . C30 . 122.6(7) no
C26 . N21 . C30 . 121.0(8) no
MN1 . N22 . C21 . 124.5(5) no
MN1 . N22 . C25 . 117.6(5) no
C21 . N22 . C25 . 117.9(7) no
MN2 . N31 . C31 . 124.2(6) no
MN2 . N31 . C35 . 117.0(5) no
C31 . N31 . C35 . 118.6(7) no
MN2 . N32 . C36 . 117.6(5) no
MN2 . N32 . C40 . 123.4(6) no
C36 . N32 . C40 . 118.9(7) no

loop_
_geom_bond_atom_site_label_1
_geom_bond_site_symmetry_1
_geom_bond_atom_site_label_2
_geom_bond_site_symmetry_2
_geom_bond_distance
_geom_bond_publ_flag
W1 . C1 . 2.144(7) yes
W1 . C2 . 2.150(7) yes
W1 . C3 . 2.157(9) yes
W1 . C4 . 2.175(7) yes
W1 . C5 . 2.173(7) yes
W1 . C6 . 2.132(9) yes
W1 . C7 . 2.151(7) yes
W1 . C8 . 2.183(7) yes
MN1 . N4 . 2.222(6) yes
MN1 . N11 . 2.249(7) yes
MN1 . N12 . 2.251(6) yes
MN1 . N21 . 2.253(7) yes
MN1 . N22 . 2.225(6) yes
MN1 . O1 . 2.194(5) yes
MN2 . N7 . 2.192(6) yes
MN2 . N7 5_655 2.192(6) yes
MN2 . N31 . 2.284(7) yes
MN2 . N31 5_655 2.284(7) yes
MN2 . N32 . 2.264(6) yes
MN2 . N32 5_655 2.264(6) yes
C1 . N1 . 1.15(1) yes
C2 . N2 . 1.16(1) yes
C3 . N3 . 1.15(1) yes
C4 . N4 . 1.139(9) yes
C5 . N5 . 1.136(9) yes
C6 . N6 . 1.16(1) yes
C7 . N7 . 1.159(9) yes
C8 . N8 . 1.146(9) yes
C11 . C12 . 1.36(1) yes
C11 . N11 . 1.32(1) yes
C11 . H111 . 1.06(1) no
C12 . C13 . 1.33(2) yes
C12 . H121 . 1.05(1) no
C13 . C14 . 1.39(2) yes
C13 . H131 . 1.03(1) no
C14 . C15 . 1.40(1) yes
C14 . H141 . 1.02(1) no
C15 . C16 . 1.47(1) yes
C15 . N11 . 1.35(1) yes
C16 . C17 . 1.39(1) yes
C16 . N12 . 1.362(9) yes
C17 . C18 . 1.36(2) yes
C17 . H171 . 1.02(1) no
C18 . C19 . 1.38(2) yes
C18 . H181 . 1.02(1) no
C19 . C20 . 1.36(1) yes
C19 . H191 . 1.02(1) no
C20 . N12 . 1.33(1) yes
C20 . H201 . 1.03(1) no
C21 . C22 . 1.38(1) yes
C21 . N22 . 1.35(1) yes
C21 . H211 . 1.015(9) no
C22 . C23 . 1.37(1) yes
C22 . H221 . 1.00(1) no
C23 . C24 . 1.38(2) yes
C23 . H231 . 1.03(1) no
C24 . C25 . 1.37(1) yes
C24 . H241 . 1.03(1) no
C25 . C26 . 1.48(1) yes
C25 . N22 . 1.36(1) yes
C26 . C27 . 1.38(1) yes
C26 . N21 . 1.33(1) yes
C27 . C28 . 1.37(2) yes
C27 . H271 . 1.05(1) no
C28 . C29 . 1.33(2) yes
C28 . H281 . 1.04(1) no
C29 . C30 . 1.41(2) yes
C29 . H291 . 1.01(1) no
C30 . N21 . 1.34(1) yes
C30 . H301 . 1.01(1) no
C31 . C32 . 1.37(1) yes
C31 . N31 . 1.36(1) yes
C31 . H311 . 1.01(1) no
C32 . C33 . 1.35(2) yes
C32 . H321 . 1.01(1) no
C33 . C34 . 1.39(2) yes
C33 . H331 . 1.02(1) no
C34 . C35 . 1.38(1) yes
C34 . H341 . 1.03(1) no
C35 . C36 . 1.49(1) yes
C35 . N31 . 1.35(1) yes
C36 . C37 . 1.39(1) yes
C36 . N32 . 1.34(1) yes
C37 . C38 . 1.39(2) yes
C37 . H371 . 1.06(1) no
C38 . C39 . 1.33(2) yes
C38 . H381 . 0.99(1) no
C39 . C40 . 1.37(1) yes
C39 . H391 . 1.01(1) no
C40 . N32 . 1.33(1) yes
C40 . H401 . 1.03(1) no
O101 . O202 7_655 1.40(4) yes
